data_4069091
loop_
_publ_author_name
'Owsianik, Krzysztof'
'Chauvin, Remi'
'Bali\'nska, Agnieszka'
'Wieczorek, Micha\/l'
'Cypryk, Marek'
'Miko\/lajczyk, Marian'

_publ_section_title
;
 Boronation of 1,8-Bis(diphenylphosphino)naphthalene: Formation of Cyclic
 Boronium Salts&#x22A5;
;
_journal_issue 17
_journal_name_full Organometallics
_journal_page_first 4929
_journal_paper_doi 10.1021/om900017n
_journal_volume 28
_journal_year 2009
_chemical_formula_moiety 'C34 H28 B P2, F6 P, C H2 Cl2'
_chemical_formula_sum 'C35 H30 B Cl2 F6 P3'
_chemical_formula_weight 739.21
_chemical_name_systematic
;
[1,8-Bis(diphenylphosphanyl)naphthalene]dihydroboron Hexafluorophosphate
;
_space_group_IT_number 2
_symmetry_cell_setting triclinic
_symmetry_space_group_name_Hall '-P 1'
_symmetry_space_group_name_H-M 'P -1'
_atom_sites_solution_hydrogens geom
_atom_sites_solution_primary direct
_atom_sites_solution_secondary difmap
_audit_creation_date 2006-01-16T13:39:35-00:00
_audit_creation_method 'WinGX routine CIF_UPDATE'
_cell_angle_alpha 70.72(3)
_cell_angle_beta 85.66(3)
_cell_angle_gamma 72.35(3)
_cell_formula_units_Z 2
_cell_length_a 11.964(3)
_cell_length_b 12.191(3)
_cell_length_c 12.717(3)
_cell_measurement_reflns_used 18111
_cell_measurement_temperature 90(2)
_cell_measurement_theta_max 38.74
_cell_measurement_theta_min 4.45
_cell_volume 1667.8(8)
_computing_cell_refinement 'CrysAlis RED (Oxford Diffraction, 1995-2003)'
_computing_data_collection 'CrysAlis CCD (Oxford Diffraction, 1995-2003)'
_computing_data_reduction 'CrysAlis RED (Oxford Diffraction, 1995-2003)'
_computing_molecular_graphics 'PLATON (Spek,2000)'
_computing_publication_material 'SHELXL-97 (Sheldrick, 1997)'
_computing_structure_refinement 'SHELXL-97 (Sheldrick, 1997)'
_computing_structure_solution 'SHELXS-97 (Sheldrick, 1990)'
_diffrn_ambient_temperature 90(2)
_diffrn_measured_fraction_theta_full 0.989
_diffrn_measured_fraction_theta_max 0.989
_diffrn_measurement_device_type 'Xcalibur PX CCD \k-geometry diffractometer'
_diffrn_measurement_method '\w and \f'
_diffrn_radiation_monochromator graphite
_diffrn_radiation_type MoK\a
_diffrn_radiation_wavelength 0.71073
_diffrn_reflns_av_R_equivalents 0.0314
_diffrn_reflns_av_unetI/netI 0.0527
_diffrn_reflns_limit_h_max 19
_diffrn_reflns_limit_h_min -19
_diffrn_reflns_limit_k_max 19
_diffrn_reflns_limit_k_min -19
_diffrn_reflns_limit_l_max 20
_diffrn_reflns_limit_l_min -18
_diffrn_reflns_number 37897
_diffrn_reflns_theta_full 35
_diffrn_reflns_theta_max 35
_diffrn_reflns_theta_min 4.45
_exptl_absorpt_coefficient_mu 0.398
_exptl_absorpt_correction_type none
_exptl_crystal_colour colourless
_exptl_crystal_density_diffrn 1.472
_exptl_crystal_density_method 'not measured'
_exptl_crystal_description parallelepiped
_exptl_crystal_F_000 756
_exptl_crystal_size_max 0.3
_exptl_crystal_size_mid 0.23
_exptl_crystal_size_min 0.18
_refine_diff_density_max 0.701
_refine_diff_density_min -0.402
_refine_diff_density_rms 0.078
_refine_ls_extinction_method none
_refine_ls_goodness_of_fit_ref 1.022
_refine_ls_hydrogen_treatment mixed
_refine_ls_matrix_type full
_refine_ls_number_parameters 440
_refine_ls_number_reflns 14518
_refine_ls_number_restraints 0
_refine_ls_restrained_S_all 1.022
_refine_ls_R_factor_all 0.0743
_refine_ls_R_factor_gt 0.0448
_refine_ls_shift/su_max 0.001
_refine_ls_shift/su_mean 0
_refine_ls_structure_factor_coef Fsqd
_refine_ls_weighting_details 'calc w=1/[\s^2^(Fo^2^)+(0.0659P)^2^+0.0000P] where P=(Fo^2^+2Fc^2^)/3'
_refine_ls_weighting_scheme calc
_refine_ls_wR_factor_gt 0.1121
_refine_ls_wR_factor_ref 0.1228
_reflns_number_gt 10106
_reflns_number_total 14518
_reflns_threshold_expression >2sigma(I)
_cod_data_source_file om900017n_si_001.cif
_cod_data_source_block bal0dc
_cod_database_code 4069091

loop_
_symmetry_equiv_pos_as_xyz
'x, y, z'
'-x, -y, -z'

loop_
_atom_site_label
_atom_site_type_symbol
_atom_site_fract_x
_atom_site_fract_y
_atom_site_fract_z
_atom_site_U_iso_or_equiv
_atom_site_adp_type
_atom_site_occupancy
_atom_site_calc_flag
_atom_site_refinement_flags
P1 P 0.94014(3) 0.78028(3) 0.22454(2) 0.01213(7) Uani 1 d .
P2 P 0.86243(3) 0.55389(3) 0.30613(3) 0.01240(7) Uani 1 d .
Cl1 Cl 0.55964(4) 0.85750(4) 0.29615(3) 0.03430(10) Uani 1 d .
Cl2 Cl 0.33795(3) 0.99293(3) 0.36573(3) 0.03024(9) Uani 1 d .
C1 C 0.75949(11) 0.63741(11) 0.18947(10) 0.0137(2) Uani 1 d .
C2 C 0.68728(12) 0.57550(12) 0.17064(11) 0.0183(2) Uani 1 d .
H2 H 0.6959 0.4944 0.2176 0.022 Uiso 1 calc R
C3 C 0.60183(12) 0.62892(13) 0.08426(12) 0.0218(3) Uani 1 d .
H3 H 0.5546 0.5839 0.0721 0.026 Uiso 1 calc R
C4 C 0.58735(12) 0.74673(13) 0.01773(11) 0.0200(3) Uani 1 d .
H4 H 0.5293 0.7834 -0.0405 0.024 Uiso 1 calc R
C5 C 0.65769(11) 0.81458(12) 0.03453(10) 0.0159(2) Uani 1 d .
C6 C 0.63616(12) 0.93819(12) -0.03403(10) 0.0191(3) Uani 1 d .
H6 H 0.5784 0.9715 -0.0924 0.023 Uiso 1 calc R
C7 C 0.69684(12) 1.00941(12) -0.01746(11) 0.0202(3) Uani 1 d .
H7 H 0.6788 1.0928 -0.0614 0.024 Uiso 1 calc R
C8 C 0.78653(11) 0.95847(12) 0.06536(10) 0.0172(2) Uani 1 d .
H8 H 0.8291 1.0084 0.0762 0.021 Uiso 1 calc R
C9 C 0.81425(11) 0.83758(11) 0.13144(10) 0.0136(2) Uani 1 d .
C10 C 0.74709(11) 0.76163(11) 0.12044(9) 0.0131(2) Uani 1 d .
C11 C 0.96575(11) 0.90542(11) 0.25474(10) 0.0144(2) Uani 1 d .
C12 C 0.89177(12) 0.95743(13) 0.32740(12) 0.0217(3) Uani 1 d .
H12 H 0.8265 0.9295 0.3577 0.026 Uiso 1 calc R
C13 C 0.91425(13) 1.04995(13) 0.35495(13) 0.0247(3) Uani 1 d .
H13 H 0.8646 1.085 0.4047 0.03 Uiso 1 calc R
C14 C 1.00916(13) 1.09160(13) 0.31006(12) 0.0216(3) Uani 1 d .
H14 H 1.0246 1.1545 0.3296 0.026 Uiso 1 calc R
C15 C 1.08142(12) 1.04122(12) 0.23667(11) 0.0188(2) Uani 1 d .
H15 H 1.1454 1.0708 0.205 0.023 Uiso 1 calc R
C16 C 1.06034(12) 0.94772(12) 0.20955(10) 0.0170(2) Uani 1 d .
H16 H 1.1105 0.9126 0.1602 0.02 Uiso 1 calc R
C17 C 1.06440(11) 0.72192(11) 0.14819(10) 0.0141(2) Uani 1 d .
C18 C 1.06378(12) 0.76330(12) 0.03155(10) 0.0175(2) Uani 1 d .
H18 H 0.9953 0.8201 -0.0091 0.021 Uiso 1 calc R
C19 C 1.16296(13) 0.72156(13) -0.02479(11) 0.0215(3) Uani 1 d .
H19 H 1.1625 0.7501 -0.1039 0.026 Uiso 1 calc R
C20 C 1.26298(12) 0.63799(14) 0.03461(12) 0.0231(3) Uani 1 d .
H20 H 1.3308 0.6092 -0.004 0.028 Uiso 1 calc R
C21 C 1.26395(12) 0.59621(13) 0.15088(12) 0.0232(3) Uani 1 d .
H21 H 1.3323 0.5387 0.1913 0.028 Uiso 1 calc R
C22 C 1.16549(11) 0.63842(12) 0.20738(11) 0.0183(2) Uani 1 d .
H22 H 1.1667 0.6105 0.2865 0.022 Uiso 1 calc R
C23 C 0.98528(11) 0.45057(11) 0.26226(10) 0.0135(2) Uani 1 d .
C24 C 0.98672(12) 0.43252(12) 0.15927(10) 0.0172(2) Uani 1 d .
H24 H 0.9191 0.4702 0.1112 0.021 Uiso 1 calc R
C25 C 1.08788(12) 0.35890(12) 0.12726(11) 0.0193(3) Uani 1 d .
H25 H 1.0891 0.3467 0.0571 0.023 Uiso 1 calc R
C26 C 1.18699(12) 0.30331(12) 0.19717(11) 0.0190(2) Uani 1 d .
H26 H 1.2562 0.2549 0.174 0.023 Uiso 1 calc R
C27 C 1.18493(12) 0.31856(12) 0.30138(11) 0.0191(2) Uani 1 d .
H27 H 1.2518 0.2787 0.3502 0.023 Uiso 1 calc R
C28 C 1.08445(12) 0.39243(12) 0.33333(10) 0.0173(2) Uani 1 d .
H28 H 1.0831 0.4035 0.404 0.021 Uiso 1 calc R
C29 C 0.78957(11) 0.46440(11) 0.41574(10) 0.0148(2) Uani 1 d .
C30 C 0.82415(13) 0.33820(12) 0.44721(11) 0.0208(3) Uani 1 d .
H30 H 0.8867 0.297 0.4106 0.025 Uiso 1 calc R
C31 C 0.76679(15) 0.27221(13) 0.53273(12) 0.0257(3) Uani 1 d .
H31 H 0.7909 0.1859 0.5549 0.031 Uiso 1 calc R
C32 C 0.67482(13) 0.33221(14) 0.58544(11) 0.0231(3) Uani 1 d .
H32 H 0.6353 0.2869 0.643 0.028 Uiso 1 calc R
C33 C 0.64011(12) 0.45841(13) 0.55438(11) 0.0221(3) Uani 1 d .
H33 H 0.5773 0.4993 0.591 0.027 Uiso 1 calc R
C34 C 0.69718(12) 0.52453(12) 0.47009(11) 0.0198(3) Uani 1 d .
H34 H 0.6737 0.6108 0.4491 0.024 Uiso 1 calc R
B1 B 0.91221(13) 0.66271(13) 0.35773(11) 0.0142(2) Uani 1 d .
H37 H 0.8405(16) 0.7089(16) 0.3969(14) 0.029(5) Uiso 1 d .
H38 H 0.9941(14) 0.6152(15) 0.4093(13) 0.019(4) Uiso 1 d .
C35 C 0.48794(13) 0.91935(15) 0.40027(12) 0.0240(3) Uani 1 d .
H35 H 0.4920(16) 0.8490(17) 0.4677(15) 0.032(5) Uiso 1 d .
H36 H 0.5219(15) 0.9751(16) 0.4014(14) 0.021(4) Uiso 1 d .
P3 P 0.57359(3) 0.24795(3) 0.26049(3) 0.01875(8) Uani 1 d .
F1 F 0.63358(8) 0.17676(8) 0.17567(7) 0.02559(18) Uani 1 d .
F2 F 0.68739(8) 0.29158(8) 0.25799(8) 0.0306(2) Uani 1 d .
F3 F 0.51643(8) 0.36740(8) 0.15715(7) 0.0293(2) Uani 1 d .
F4 F 0.51318(10) 0.31892(10) 0.34551(8) 0.0460(3) Uani 1 d .
F5 F 0.63014(8) 0.12836(8) 0.36366(7) 0.0285(2) Uani 1 d .
F6 F 0.46036(8) 0.20355(10) 0.26189(9) 0.0385(2) Uani 1 d .

loop_
_atom_site_aniso_label
_atom_site_aniso_U_11
_atom_site_aniso_U_22
_atom_site_aniso_U_33
_atom_site_aniso_U_23
_atom_site_aniso_U_13
_atom_site_aniso_U_12
P1 0.01263(14) 0.01245(14) 0.01172(13) -0.00421(11) 0.00068(11) -0.00402(11)
P2 0.01334(14) 0.01201(14) 0.01178(13) -0.00368(11) -0.00029(11) -0.00366(11)
Cl1 0.0397(2) 0.02881(19) 0.02120(16) -0.00633(14) 0.00675(15) 0.00518(16)
Cl2 0.02005(17) 0.02212(17) 0.0388(2) 0.00005(15) 0.00175(15) -0.00349(13)
C1 0.0130(5) 0.0136(5) 0.0141(5) -0.0055(4) -0.0012(4) -0.0018(4)
C2 0.0187(6) 0.0178(6) 0.0201(6) -0.0078(5) -0.0015(5) -0.0056(5)
C3 0.0187(6) 0.0255(7) 0.0261(6) -0.0138(6) -0.0040(5) -0.0063(5)
C4 0.0168(6) 0.0251(7) 0.0182(6) -0.0097(5) -0.0041(5) -0.0023(5)
C5 0.0127(5) 0.0199(6) 0.0130(5) -0.0059(5) -0.0006(4) -0.0008(5)
C6 0.0143(6) 0.0226(6) 0.0140(5) -0.0034(5) -0.0006(4) 0.0012(5)
C7 0.0177(6) 0.0163(6) 0.0191(6) 0.0007(5) 0.0019(5) -0.0016(5)
C8 0.0156(6) 0.0150(6) 0.0181(5) -0.0025(5) 0.0019(5) -0.0039(5)
C9 0.0127(5) 0.0141(5) 0.0128(5) -0.0041(4) 0.0013(4) -0.0029(4)
C10 0.0129(5) 0.0143(5) 0.0112(5) -0.0048(4) 0.0008(4) -0.0022(4)
C11 0.0151(5) 0.0127(5) 0.0152(5) -0.0041(4) -0.0007(4) -0.0039(4)
C12 0.0198(6) 0.0213(6) 0.0288(7) -0.0134(6) 0.0081(5) -0.0089(5)
C13 0.0244(7) 0.0250(7) 0.0322(7) -0.0190(6) 0.0083(6) -0.0090(6)
C14 0.0237(7) 0.0185(6) 0.0268(7) -0.0107(5) -0.0007(5) -0.0082(5)
C15 0.0182(6) 0.0176(6) 0.0223(6) -0.0058(5) 0.0004(5) -0.0085(5)
C16 0.0174(6) 0.0170(6) 0.0165(5) -0.0046(5) 0.0015(5) -0.0064(5)
C17 0.0137(5) 0.0148(5) 0.0162(5) -0.0068(4) 0.0021(4) -0.0059(4)
C18 0.0166(6) 0.0193(6) 0.0160(5) -0.0057(5) 0.0006(5) -0.0047(5)
C19 0.0220(6) 0.0282(7) 0.0164(6) -0.0094(5) 0.0050(5) -0.0089(6)
C20 0.0180(6) 0.0281(7) 0.0258(7) -0.0133(6) 0.0097(5) -0.0076(5)
C21 0.0153(6) 0.0231(7) 0.0273(7) -0.0064(6) 0.0017(5) -0.0024(5)
C22 0.0150(6) 0.0199(6) 0.0181(6) -0.0051(5) 0.0010(5) -0.0039(5)
C23 0.0154(5) 0.0118(5) 0.0129(5) -0.0037(4) 0.0016(4) -0.0040(4)
C24 0.0201(6) 0.0162(6) 0.0152(5) -0.0054(5) -0.0015(5) -0.0041(5)
C25 0.0242(7) 0.0183(6) 0.0156(5) -0.0075(5) 0.0033(5) -0.0049(5)
C26 0.0184(6) 0.0154(6) 0.0217(6) -0.0065(5) 0.0052(5) -0.0036(5)
C27 0.0156(6) 0.0181(6) 0.0210(6) -0.0062(5) -0.0015(5) -0.0011(5)
C28 0.0183(6) 0.0183(6) 0.0144(5) -0.0057(5) -0.0014(4) -0.0030(5)
C29 0.0160(5) 0.0166(6) 0.0132(5) -0.0044(4) -0.0003(4) -0.0070(5)
C30 0.0263(7) 0.0173(6) 0.0211(6) -0.0084(5) 0.0061(5) -0.0086(5)
C31 0.0387(9) 0.0187(6) 0.0232(6) -0.0066(5) 0.0057(6) -0.0148(6)
C32 0.0278(7) 0.0275(7) 0.0181(6) -0.0051(5) 0.0047(5) -0.0175(6)
C33 0.0190(6) 0.0257(7) 0.0199(6) -0.0057(5) 0.0046(5) -0.0070(5)
C34 0.0179(6) 0.0171(6) 0.0205(6) -0.0027(5) 0.0018(5) -0.0038(5)
B1 0.0170(6) 0.0141(6) 0.0125(5) -0.0041(5) 0.0008(5) -0.0064(5)
C35 0.0204(7) 0.0265(7) 0.0215(6) -0.0080(6) 0.0010(5) -0.0014(6)
P3 0.01712(16) 0.02040(17) 0.01798(15) -0.00656(13) 0.00321(12) -0.00474(13)
F1 0.0266(4) 0.0280(4) 0.0250(4) -0.0146(4) 0.0012(3) -0.0055(4)
F2 0.0296(5) 0.0292(5) 0.0389(5) -0.0115(4) -0.0043(4) -0.0154(4)
F3 0.0275(5) 0.0233(4) 0.0284(4) -0.0024(4) 0.0003(4) -0.0013(4)
F4 0.0540(7) 0.0427(6) 0.0331(5) -0.0216(5) 0.0113(5) 0.0053(5)
F5 0.0254(4) 0.0312(5) 0.0213(4) -0.0016(4) 0.0020(3) -0.0058(4)
F6 0.0181(4) 0.0407(6) 0.0483(6) 0.0003(5) 0.0002(4) -0.0128(4)

loop_
_atom_type_symbol
_atom_type_description
_atom_type_scat_dispersion_real
_atom_type_scat_dispersion_imag
_atom_type_scat_source
C C 0.0033 0.0016 'International Tables Vol C Tables 4.2.6.8 and 6.1.1.4'
H H 0 0 'International Tables Vol C Tables 4.2.6.8 and 6.1.1.4'
B B 0.0013 0.0007 'International Tables Vol C Tables 4.2.6.8 and 6.1.1.4'
F F 0.0171 0.0103 'International Tables Vol C Tables 4.2.6.8 and 6.1.1.4'
P P 0.1023 0.0942 'International Tables Vol C Tables 4.2.6.8 and 6.1.1.4'
Cl Cl 0.1484 0.1585 'International Tables Vol C Tables 4.2.6.8 and 6.1.1.4'

loop_
_geom_angle_atom_site_label_1
_geom_angle_atom_site_label_2
_geom_angle_atom_site_label_3
_geom_angle
C9 P1 C17 106.35(6)
C9 P1 C11 109.06(6)
C17 P1 C11 106.77(6)
C9 P1 B1 109.24(7)
C17 P1 B1 114.35(7)
C11 P1 B1 110.86(6)
C1 P2 C23 108.23(6)
C1 P2 C29 107.69(6)
C23 P2 C29 108.22(6)
C1 P2 B1 110.73(6)
C23 P2 B1 111.48(7)
C29 P2 B1 110.36(6)
C2 C1 C10 120.21(11)
C2 C1 P2 115.38(10)
C10 C1 P2 124.37(10)
C1 C2 C3 122.01(13)
C1 C2 H2 119
C3 C2 H2 119
C4 C3 C2 119.24(13)
C4 C3 H3 120.4
C2 C3 H3 120.4
C3 C4 C5 120.97(12)
C3 C4 H4 119.5
C5 C4 H4 119.5
C4 C5 C6 118.82(12)
C4 C5 C10 120.99(12)
C6 C5 C10 120.18(12)
C7 C6 C5 121.22(12)
C7 C6 H6 119.4
C5 C6 H6 119.4
C6 C7 C8 119.43(12)
C6 C7 H7 120.3
C8 C7 H7 120.3
C9 C8 C7 121.72(13)
C9 C8 H8 119.1
C7 C8 H8 119.1
C8 C9 C10 120.19(11)
C8 C9 P1 117.12(10)
C10 C9 P1 122.63(9)
C5 C10 C9 117.11(11)
C5 C10 C1 116.56(12)
C9 C10 C1 126.32(11)
C16 C11 C12 119.91(12)
C16 C11 P1 120.63(10)
C12 C11 P1 119.42(10)
C13 C12 C11 119.68(13)
C13 C12 H12 120.2
C11 C12 H12 120.2
C12 C13 C14 120.26(13)
C12 C13 H13 119.9
C14 C13 H13 119.9
C15 C14 C13 120.01(13)
C15 C14 H14 120
C13 C14 H14 120
C16 C15 C14 120.13(13)
C16 C15 H15 119.9
C14 C15 H15 119.9
C15 C16 C11 120.01(12)
C15 C16 H16 120
C11 C16 H16 120
C22 C17 C18 119.54(12)
C22 C17 P1 118.88(10)
C18 C17 P1 121.49(10)
C19 C18 C17 120.18(13)
C19 C18 H18 119.9
C17 C18 H18 119.9
C18 C19 C20 119.97(12)
C18 C19 H19 120
C20 C19 H19 120
C19 C20 C21 120.07(13)
C19 C20 H20 120
C21 C20 H20 120
C22 C21 C20 120.11(13)
C22 C21 H21 119.9
C20 C21 H21 119.9
C21 C22 C17 120.12(12)
C21 C22 H22 119.9
C17 C22 H22 119.9
C24 C23 C28 119.65(12)
C24 C23 P2 122.77(10)
C28 C23 P2 117.49(9)
C25 C24 C23 119.66(12)
C25 C24 H24 120.2
C23 C24 H24 120.2
C26 C25 C24 120.48(12)
C26 C25 H25 119.8
C24 C25 H25 119.8
C25 C26 C27 120.04(12)
C25 C26 H26 120
C27 C26 H26 120
C28 C27 C26 119.62(13)
C28 C27 H27 120.2
C26 C27 H27 120.2
C27 C28 C23 120.51(12)
C27 C28 H28 119.7
C23 C28 H28 119.7
C30 C29 C34 119.77(12)
C30 C29 P2 121.37(10)
C34 C29 P2 118.86(10)
C29 C30 C31 119.79(13)
C29 C30 H30 120.1
C31 C30 H30 120.1
C32 C31 C30 120.17(13)
C32 C31 H31 119.9
C30 C31 H31 119.9
C31 C32 C33 120.21(13)
C31 C32 H32 119.9
C33 C32 H32 119.9
C34 C33 C32 119.95(13)
C34 C33 H33 120
C32 C33 H33 120
C33 C34 C29 120.10(13)
C33 C34 H34 120
C29 C34 H34 120
P1 B1 P2 104.14(7)
P1 B1 H37 107.1(9)
P2 B1 H37 108.4(10)
P1 B1 H38 110.0(8)
P2 B1 H38 111.5(8)
H37 B1 H38 115.1(12)
Cl2 C35 Cl1 111.03(9)
Cl2 C35 H35 106.5(11)
Cl1 C35 H35 105.6(10)
Cl2 C35 H36 108.3(11)
Cl1 C35 H36 106.0(11)
H35 C35 H36 119.3(15)
F1 P3 F2 89.69(6)
F1 P3 F4 179.78(6)
F2 P3 F4 90.52(7)
F1 P3 F6 89.64(6)
F2 P3 F6 179.33(6)
F4 P3 F6 90.15(7)
F1 P3 F5 90.01(5)
F2 P3 F5 90.21(6)
F4 P3 F5 89.93(6)
F6 P3 F5 89.85(6)
F1 P3 F3 89.95(5)
F2 P3 F3 90.08(6)
F4 P3 F3 90.11(6)
F6 P3 F3 89.86(6)
F5 P3 F3 179.70(6)

loop_
_geom_bond_atom_site_label_1
_geom_bond_atom_site_label_2
_geom_bond_distance
P1 C9 1.8011(14)
P1 C17 1.8043(14)
P1 C11 1.8047(13)
P1 B1 1.9070(16)
P2 C1 1.8093(15)
P2 C23 1.8097(14)
P2 C29 1.8115(14)
P2 B1 1.9126(15)
Cl1 C35 1.7756(16)
Cl2 C35 1.7609(17)
C1 C2 1.3854(18)
C1 C10 1.4462(18)
C2 C3 1.404(2)
C2 H2 0.95
C3 C4 1.370(2)
C3 H3 0.95
C4 C5 1.4156(19)
C4 H4 0.95
C5 C6 1.424(2)
C5 C10 1.4308(18)
C6 C7 1.361(2)
C6 H6 0.95
C7 C8 1.408(2)
C7 H7 0.95
C8 C9 1.3842(18)
C8 H8 0.95
C9 C10 1.4410(18)
C11 C16 1.3915(19)
C11 C12 1.4007(18)
C12 C13 1.3879(19)
C12 H12 0.95
C13 C14 1.390(2)
C13 H13 0.95
C14 C15 1.389(2)
C14 H14 0.95
C15 C16 1.3888(19)
C15 H15 0.95
C16 H16 0.95
C17 C22 1.3967(19)
C17 C18 1.4001(18)
C18 C19 1.3879(19)
C18 H18 0.95
C19 C20 1.389(2)
C19 H19 0.95
C20 C21 1.396(2)
C20 H20 0.95
C21 C22 1.3845(19)
C21 H21 0.95
C22 H22 0.95
C23 C24 1.3959(17)
C23 C28 1.3987(18)
C24 C25 1.3942(19)
C24 H24 0.95
C25 C26 1.389(2)
C25 H25 0.95
C26 C27 1.3952(19)
C26 H26 0.95
C27 C28 1.3902(19)
C27 H27 0.95
C28 H28 0.95
C29 C30 1.3895(19)
C29 C34 1.4015(19)
C30 C31 1.395(2)
C30 H30 0.95
C31 C32 1.385(2)
C31 H31 0.95
C32 C33 1.390(2)
C32 H32 0.95
C33 C34 1.385(2)
C33 H33 0.95
C34 H34 0.95
B1 H37 1.063(18)
B1 H38 1.108(16)
C35 H35 0.984(18)
C35 H36 0.895(18)
P3 F1 1.5983(10)
P3 F2 1.5997(10)
P3 F4 1.6001(11)
P3 F6 1.6010(11)
P3 F5 1.6056(12)
P3 F3 1.6074(12)

loop_
_geom_hbond_atom_site_label_D
_geom_hbond_atom_site_label_H
_geom_hbond_atom_site_label_A
_geom_hbond_distance_DH
_geom_hbond_distance_HA
_geom_hbond_distance_DA
_geom_hbond_angle_DHA
_geom_hbond_site_symmetry_A
C2 H2 F2 0.95 2.39 3.2669(19) 154 .
C4 H4 F1 0.95 2.52 3.447(2) 164.1 2_665
C33 H33 F4 0.95 2.52 3.356(2) 147.4 2_666
C35 H35 F5 0.984(18) 2.546(18) 3.170(2) 121.2(13) 2_666
C35 H36 F5 0.895(18) 2.486(18) 3.366(2) 167.6(14) 1_565

loop_
_geom_torsion_atom_site_label_1
_geom_torsion_atom_site_label_2
_geom_torsion_atom_site_label_3
_geom_torsion_atom_site_label_4
_geom_torsion
C23 P2 C1 C2 79.48(11)
C29 P2 C1 C2 -37.30(11)
B1 P2 C1 C2 -158.05(10)
C23 P2 C1 C10 -102.58(11)
C29 P2 C1 C10 140.64(10)
B1 P2 C1 C10 19.89(12)
C10 C1 C2 C3 1.0(2)
P2 C1 C2 C3 179.06(10)
C1 C2 C3 C4 -1.4(2)
C2 C3 C4 C5 0.4(2)
C3 C4 C5 C6 -177.57(13)
C3 C4 C5 C10 0.9(2)
C4 C5 C6 C7 176.39(12)
C10 C5 C6 C7 -2.09(19)
C5 C6 C7 C8 3.2(2)
C6 C7 C8 C9 -0.6(2)
C7 C8 C9 C10 -3.10(19)
C7 C8 C9 P1 173.99(10)
C17 P1 C9 C8 -90.39(11)
C11 P1 C9 C8 24.42(11)
B1 P1 C9 C8 145.72(10)
C17 P1 C9 C10 86.62(11)
C11 P1 C9 C10 -158.57(10)
B1 P1 C9 C10 -37.26(12)
C4 C5 C10 C9 -179.94(11)
C6 C5 C10 C9 -1.49(17)
C4 C5 C10 C1 -1.22(17)
C6 C5 C10 C1 177.24(11)
C8 C9 C10 C5 4.01(17)
P1 C9 C10 C5 -172.92(9)
C8 C9 C10 C1 -174.58(12)
P1 C9 C10 C1 8.49(18)
C2 C1 C10 C5 0.27(17)
P2 C1 C10 C5 -177.57(9)
C2 C1 C10 C9 178.87(12)
P2 C1 C10 C9 1.02(18)
C9 P1 C11 C16 -107.49(11)
C17 P1 C11 C16 7.05(12)
B1 P1 C11 C16 132.20(11)
C9 P1 C11 C12 74.68(12)
C17 P1 C11 C12 -170.78(10)
B1 P1 C11 C12 -45.63(13)
C16 C11 C12 C13 -0.8(2)
P1 C11 C12 C13 177.05(11)
C11 C12 C13 C14 0.5(2)
C12 C13 C14 C15 0.5(2)
C13 C14 C15 C16 -1.2(2)
C14 C15 C16 C11 0.9(2)
C12 C11 C16 C15 0.12(19)
P1 C11 C16 C15 -177.70(10)
C9 P1 C17 C22 -159.78(10)
C11 P1 C17 C22 83.87(11)
B1 P1 C17 C22 -39.13(12)
C9 P1 C17 C18 23.69(12)
C11 P1 C17 C18 -92.66(12)
B1 P1 C17 C18 144.34(11)
C22 C17 C18 C19 0.0(2)
P1 C17 C18 C19 176.53(10)
C17 C18 C19 C20 0.3(2)
C18 C19 C20 C21 -0.2(2)
C19 C20 C21 C22 -0.3(2)
C20 C21 C22 C17 0.7(2)
C18 C17 C22 C21 -0.5(2)
P1 C17 C22 C21 -177.15(11)
C1 P2 C23 C24 -7.32(13)
C29 P2 C23 C24 109.12(11)
B1 P2 C23 C24 -129.34(11)
C1 P2 C23 C28 169.13(10)
C29 P2 C23 C28 -74.42(11)
B1 P2 C23 C28 47.12(12)
C28 C23 C24 C25 -1.43(19)
P2 C23 C24 C25 174.95(10)
C23 C24 C25 C26 0.1(2)
C24 C25 C26 C27 1.5(2)
C25 C26 C27 C28 -1.9(2)
C26 C27 C28 C23 0.6(2)
C24 C23 C28 C27 1.09(19)
P2 C23 C28 C27 -175.49(10)
C1 P2 C29 C30 111.98(12)
C23 P2 C29 C30 -4.81(13)
B1 P2 C29 C30 -127.04(12)
C1 P2 C29 C34 -68.59(12)
C23 P2 C29 C34 174.62(10)
B1 P2 C29 C34 52.39(12)
C34 C29 C30 C31 -0.1(2)
P2 C29 C30 C31 179.35(11)
C29 C30 C31 C32 0.7(2)
C30 C31 C32 C33 -0.8(2)
C31 C32 C33 C34 0.3(2)
C32 C33 C34 C29 0.3(2)
C30 C29 C34 C33 -0.4(2)
P2 C29 C34 C33 -179.83(10)
C9 P1 B1 P2 50.65(8)
C17 P1 B1 P2 -68.38(8)
C11 P1 B1 P2 170.86(6)
C1 P2 B1 P1 -43.33(9)
C23 P2 B1 P1 77.23(8)
C29 P2 B1 P1 -162.48(6)
